data_2222826
loop_
_publ_author_name
'Zhi, Y.-X.'
'Long, J.'
'Chen, J.-Y.'
'Ren, Y.-T.'

_publ_section_title
;
 3,3'-(2,2'-Bi-1<i>H</i>-imidazole-1,1'-diyl)dipropanamide
;
_journal_coeditor_code NG2617
_journal_issue 8
_journal_name_full 'Acta Crystallographica Section E'
_journal_page_first o2008
_journal_paper_doi 10.1107/S1600536809028955
_journal_volume 65
_journal_year 2009
_chemical_formula_iupac 'C12 H16 N6 O2'
_chemical_formula_moiety 'C12 H16 N6 O2'
_chemical_formula_sum 'C12 H16 N6 O2'
_chemical_formula_weight 276.31
_chemical_name_systematic
;
3,3'-(2,2'-Bi-1<i>H</i>-imidazole-1,1'-diyl)dipropanamide
;
_space_group_IT_number 15
_symmetry_cell_setting monoclinic
_symmetry_space_group_name_Hall '-C 2yc'
_symmetry_space_group_name_H-M 'C 1 2/c 1'
_atom_sites_solution_hydrogens geom
_atom_sites_solution_primary direct
_atom_sites_solution_secondary difmap
_audit_creation_method SHELXL-97
_cell_angle_alpha 90.00
_cell_angle_beta 93.38(3)
_cell_angle_gamma 90.00
_cell_formula_units_Z 4
_cell_length_a 18.445(4)
_cell_length_b 4.8622(10)
_cell_length_c 13.446(3)
_cell_measurement_reflns_used 1381
_cell_measurement_temperature 295(2)
_cell_measurement_theta_max 27.47
_cell_measurement_theta_min 3.04
_cell_volume 1203.8(5)
_computing_cell_refinement 'RAPID-AUTO (Rigaku, 1998)'
_computing_data_collection 'RAPID-AUTO (Rigaku, 1998)'
_computing_data_reduction 'Crystal Structure (Rigaku/MSC, 2002)'
_computing_molecular_graphics 'SHELXTL (Sheldrick, 2008)'
_computing_publication_material 'SHELXL97 (Sheldrick, 2008)'
_computing_structure_refinement 'SHELXL97 (Sheldrick, 2008)'
_computing_structure_solution 'SHELXS97 (Sheldrick, 2008)'
_diffrn_ambient_temperature 295(2)
_diffrn_measured_fraction_theta_full 0.996
_diffrn_measured_fraction_theta_max 0.996
_diffrn_measurement_device_type 'Rigaku R-AXIS RAPID'
_diffrn_measurement_method \w
_diffrn_radiation_monochromator graphite
_diffrn_radiation_source 'fine-focus sealed tube'
_diffrn_radiation_type MoK\a
_diffrn_radiation_wavelength 0.71073
_diffrn_reflns_av_R_equivalents 0.0168
_diffrn_reflns_av_sigmaI/netI 0.0142
_diffrn_reflns_limit_h_max 23
_diffrn_reflns_limit_h_min -23
_diffrn_reflns_limit_k_max 6
_diffrn_reflns_limit_k_min -6
_diffrn_reflns_limit_l_max 17
_diffrn_reflns_limit_l_min -15
_diffrn_reflns_number 4987
_diffrn_reflns_theta_full 27.47
_diffrn_reflns_theta_max 27.47
_diffrn_reflns_theta_min 3.04
_diffrn_standards_decay_% no
_diffrn_standards_interval_count 0
_diffrn_standards_interval_time 0
_diffrn_standards_number 0
_exptl_absorpt_coefficient_mu 0.110
_exptl_absorpt_correction_T_max 0.9800
_exptl_absorpt_correction_T_min 0.9360
_exptl_absorpt_correction_type multi-scan
_exptl_absorpt_process_details '(ABSCOR; Higashi, 1995)'
_exptl_crystal_colour colorless
_exptl_crystal_density_diffrn 1.525
_exptl_crystal_density_method 'not measured'
_exptl_crystal_description platelet
_exptl_crystal_F_000 584
_exptl_crystal_size_max 0.580
_exptl_crystal_size_mid 0.460
_exptl_crystal_size_min 0.200
_refine_diff_density_max 0.332
_refine_diff_density_min -0.283
_refine_ls_extinction_coef 0.0061(5)
_refine_ls_extinction_expression Fc^*^=kFc[1+0.001xFc^2^\l^3^/sin(2\q)]^-1/4^
_refine_ls_extinction_method 'SHELXL97 (Sheldrick, 2008)'
_refine_ls_goodness_of_fit_ref 1.218
_refine_ls_hydrogen_treatment constr
_refine_ls_matrix_type full
_refine_ls_number_parameters 92
_refine_ls_number_reflns 1381
_refine_ls_number_restraints 0
_refine_ls_restrained_S_all 1.218
_refine_ls_R_factor_all 0.0491
_refine_ls_R_factor_gt 0.0451
_refine_ls_shift/su_max 0.000
_refine_ls_shift/su_mean 0.000
_refine_ls_structure_factor_coef Fsqd
_refine_ls_weighting_details 'calc w=1/[\s^2^(Fo^2^)+(0.0012P)^2^+5.254P] where P=(Fo^2^+2Fc^2^)/3'
_refine_ls_weighting_scheme calc
_refine_ls_wR_factor_gt 0.1098
_refine_ls_wR_factor_ref 0.1110
_reflns_number_gt 1237
_reflns_number_total 1381
_reflns_threshold_expression I>2\s(I)
_cod_data_source_file ng2617.cif
_cod_data_source_block I
_cod_original_sg_symbol_H-M 'C 2/c'
_cod_database_code 2222826
_cod_database_fobs_code 2222826

loop_
_symmetry_equiv_pos_as_xyz
'x, y, z'
'-x, y, -z+1/2'
'x+1/2, y+1/2, z'
'-x+1/2, y+1/2, -z+1/2'
'-x, -y, -z'
'x, -y, z-1/2'
'-x+1/2, -y+1/2, -z'
'x+1/2, -y+1/2, z-1/2'

loop_
_atom_site_type_symbol
_atom_site_label
_atom_site_fract_x
_atom_site_fract_y
_atom_site_fract_z
_atom_site_U_iso_or_equiv
_atom_site_adp_type
_atom_site_calc_flag
_atom_site_refinement_flags
_atom_site_occupancy
_atom_site_disorder_assembly
_atom_site_disorder_group
O O1 0.47285(8) 0.1364(3) 0.37688(12) 0.0174(4) Uani d . 1 . .
N N3 0.52500(9) 0.5591(4) 0.38322(12) 0.0125(4) Uani d . 1 . .
H H3A 0.5683 0.4933 0.3846 0.015 Uiso calc R 1 . .
H H3B 0.5184 0.7341 0.3846 0.015 Uiso calc R 1 . .
C C3 0.21467(11) 0.3911(4) 0.33180(15) 0.0120(4) Uani d . 1 . .
H H3C 0.2203 0.2520 0.2854 0.014 Uiso calc R 1 . .
C C4 0.33714(10) 0.3479(4) 0.41994(15) 0.0112(4) Uani d . 1 . .
H H4A 0.3370 0.1679 0.3888 0.013 Uiso calc R 1 . .
H H4B 0.3497 0.3241 0.4905 0.013 Uiso calc R 1 . .
N N1 0.26419(9) 0.4700(4) 0.40652(12) 0.0100(4) Uani d . 1 . .
C C6 0.46787(11) 0.3892(4) 0.37902(14) 0.0112(4) Uani d . 1 . .
C C2 0.15558(10) 0.5566(4) 0.33885(15) 0.0119(4) Uani d . 1 . .
H H2A 0.1136 0.5477 0.2971 0.014 Uiso calc R 1 . .
C C1 0.23297(10) 0.6812(4) 0.45616(14) 0.0097(4) Uani d . 1 . .
N N2 0.16681(9) 0.7385(4) 0.41640(13) 0.0117(4) Uani d . 1 . .
C C5 0.39394(10) 0.5287(4) 0.37442(15) 0.0122(4) Uani d . 1 . .
H H5A 0.3789 0.5678 0.3055 0.015 Uiso calc R 1 . .
H H5B 0.3976 0.7020 0.4101 0.015 Uiso calc R 1 . .

loop_
_atom_site_aniso_label
_atom_site_aniso_U_11
_atom_site_aniso_U_22
_atom_site_aniso_U_33
_atom_site_aniso_U_12
_atom_site_aniso_U_13
_atom_site_aniso_U_23
O1 0.0133(7) 0.0105(7) 0.0283(9) 0.0017(6) 0.0008(6) -0.0010(6)
N3 0.0091(7) 0.0106(8) 0.0179(9) 0.0016(6) 0.0007(6) 0.0000(7)
C3 0.0126(9) 0.0118(9) 0.0116(9) -0.0017(8) 0.0006(7) -0.0008(8)
C4 0.0085(9) 0.0106(9) 0.0147(9) 0.0022(7) 0.0011(7) -0.0001(8)
N1 0.0082(7) 0.0095(8) 0.0124(8) 0.0000(6) 0.0008(6) -0.0003(7)
C6 0.0107(9) 0.0132(10) 0.0095(9) 0.0019(8) 0.0004(7) 0.0005(8)
C2 0.0096(9) 0.0132(10) 0.0127(9) -0.0019(7) -0.0006(7) 0.0005(8)
C1 0.0094(8) 0.0090(9) 0.0109(9) 0.0000(7) 0.0020(7) 0.0009(7)
N2 0.0088(8) 0.0113(8) 0.0149(8) -0.0005(6) 0.0005(6) 0.0011(7)
C5 0.0091(9) 0.0114(9) 0.0162(10) 0.0010(7) 0.0008(7) 0.0018(8)

loop_
_atom_type_symbol
_atom_type_description
_atom_type_scat_dispersion_real
_atom_type_scat_dispersion_imag
_atom_type_scat_source
C C 0.0033 0.0016 'International Tables Vol C Tables 4.2.6.8 and 6.1.1.4'
H H 0.0000 0.0000 'International Tables Vol C Tables 4.2.6.8 and 6.1.1.4'
N N 0.0061 0.0033 'International Tables Vol C Tables 4.2.6.8 and 6.1.1.4'
O O 0.0106 0.0060 'International Tables Vol C Tables 4.2.6.8 and 6.1.1.4'

loop_
_geom_angle_atom_site_label_1
_geom_angle_atom_site_label_2
_geom_angle_atom_site_label_3
_geom_angle_site_symmetry_1
_geom_angle_site_symmetry_3
_geom_angle
_geom_angle_publ_flag
C6 N3 H3A . . 120.0 ?
C6 N3 H3B . . 120.0 ?
H3A N3 H3B . . 120.0 ?
C2 C3 N1 . . 106.55(18) ?
C2 C3 H3C . . 126.7 ?
N1 C3 H3C . . 126.7 ?
N1 C4 C5 . . 111.30(16) ?
N1 C4 H4A . . 109.4 ?
C5 C4 H4A . . 109.4 ?
N1 C4 H4B . . 109.4 ?
C5 C4 H4B . . 109.4 ?
H4A C4 H4B . . 108.0 ?
C1 N1 C3 . . 106.58(16) ?
C1 N1 C4 . . 130.54(16) ?
C3 N1 C4 . . 122.78(17) ?
O1 C6 N3 . . 123.84(19) ?
O1 C6 C5 . . 120.75(19) ?
N3 C6 C5 . . 115.39(18) ?
C3 C2 N2 . . 110.33(17) ?
C3 C2 H2A . . 124.8 ?
N2 C2 H2A . . 124.8 ?
N2 C1 N1 . . 111.26(17) ?
N2 C1 C1 . 7_566 124.5(2) ?
N1 C1 C1 . 7_566 124.2(2) ?
C1 N2 C2 . . 105.28(17) ?
C6 C5 C4 . . 111.26(17) ?
C6 C5 H5A . . 109.4 ?
C4 C5 H5A . . 109.4 ?
C6 C5 H5B . . 109.4 ?
C4 C5 H5B . . 109.4 ?
H5A C5 H5B . . 108.0 ?

loop_
_geom_bond_atom_site_label_1
_geom_bond_atom_site_label_2
_geom_bond_site_symmetry_2
_geom_bond_distance
_geom_bond_publ_flag
O1 C6 . 1.233(3) ?
N3 C6 . 1.337(3) ?
N3 H3A . 0.8600 ?
N3 H3B . 0.8600 ?
C3 C2 . 1.362(3) ?
C3 N1 . 1.372(3) ?
C3 H3C . 0.9300 ?
C4 N1 . 1.472(2) ?
C4 C5 . 1.523(3) ?
C4 H4A . 0.9700 ?
C4 H4B . 0.9700 ?
N1 C1 . 1.370(3) ?
C6 C5 . 1.521(3) ?
C2 N2 . 1.374(3) ?
C2 H2A . 0.9300 ?
C1 N2 . 1.332(2) ?
C1 C1 7_566 1.465(4) ?
C5 H5A . 0.9700 ?
C5 H5B . 0.9700 ?

loop_
_geom_hbond_atom_site_label_D
_geom_hbond_atom_site_label_H
_geom_hbond_atom_site_label_A
_geom_hbond_site_symmetry_A
_geom_hbond_distance_DH
_geom_hbond_distance_HA
_geom_hbond_distance_DA
_geom_hbond_angle_DHA
_geom_hbond_publ_flag
N3 H3A N2 3_545 0.860 2.219 3.0550(10) 163.89 yes
N3 H3B O1 1_565 0.860 2.129 2.967(2) 164.58 yes
C4 H4B N2 7_566 0.970 2.495 2.985(2) 111.09 no
C5 H5B O1 1_565 0.970 2.581 3.293(3) 130.36 yes
